data_4106207
loop_
_publ_author_name
'Christian Br\"uckner'
'Daniel C. G. G\"otz'
'Simon P. Fox'
'Claudia Ryppa'
'Jason R. McCarthy'
'Torsten Bruhn'
'Joshua Akhigbe'
'Subhadeep Banerjee'
'Pedro Daddario'
'Heather W. Daniell'
'Matthias Zeller'
'Ross W. Boyle'
'Gerhard Bringmann'

_publ_contact_author_address
;
    Department of Chemistry
    University of Connecticut
    Storrs, CT 06269-3060
;
_publ_contact_author_email c.bruckner@uconn.edu
_publ_contact_author_fax '860 486 2981'
_publ_contact_author_name 'Dr. Christian Br\"uckner'
_publ_contact_author_phone '860 486 2743'
_publ_section_title
;
 Helimeric Porphyrinoids: Stereostructure and Chiral Resolution of
 meso-Tetraarylmorpholinochlorins
;
_journal_name_full 'Journal of the American Chemical Society'
_journal_page_first 8740
_journal_page_last 8752
_journal_paper_doi 10.1021/ja202451t
_journal_volume 133
_journal_year 2011
_chemical_formula_sum 'C70 H50 N4 Ni O3'
_chemical_formula_weight 1053.85
_chemical_name_systematic
; 
 ? 
;
_space_group_IT_number 61
_symmetry_cell_setting orthorhombic
_symmetry_space_group_name_Hall '-P 2ac 2ab'
_symmetry_space_group_name_H-M 'P b c a'
_atom_sites_solution_hydrogens geom
_atom_sites_solution_primary direct
_atom_sites_solution_secondary difmap
_audit_creation_method SHELXL-97
_cell_angle_alpha 90.00
_cell_angle_beta 90.00
_cell_angle_gamma 90.00
_cell_formula_units_Z 8
_cell_length_a 21.0637(18)
_cell_length_b 20.4454(18)
_cell_length_c 25.047(2)
_cell_measurement_reflns_used 8428
_cell_measurement_temperature 100(2)
_cell_measurement_theta_max 30.78
_cell_measurement_theta_min 2.36
_cell_volume 10786.6(16)
_computing_cell_refinement 'SAINT+ 6.45 (Bruker, 2003)'
_computing_data_collection 'SMART 5.630 (Bruker, 1997-2002)'
_computing_data_reduction 'SAINT+ 6.45'
_computing_molecular_graphics 'SHELXTL 6.10'
_computing_publication_material 'SHELXTL 6.10'
_computing_structure_refinement 'SHELXTL 6.10'
_computing_structure_solution 'SHELXTL 6.10 (Bruker, 2000)'
_diffrn_ambient_temperature 100(2)
_diffrn_measured_fraction_theta_full 1.000
_diffrn_measured_fraction_theta_max 1.000
_diffrn_measurement_device_type 'Bruker AXS SMART APEX CCD diffractometer'
_diffrn_measurement_method '\w scans'
_diffrn_radiation_monochromator graphite
_diffrn_radiation_source 'fine-focus sealed tube'
_diffrn_radiation_type MoK\a
_diffrn_radiation_wavelength 0.71073
_diffrn_reflns_av_R_equivalents 0.0527
_diffrn_reflns_av_sigmaI/netI 0.0291
_diffrn_reflns_limit_h_max 28
_diffrn_reflns_limit_h_min -28
_diffrn_reflns_limit_k_max 27
_diffrn_reflns_limit_k_min -27
_diffrn_reflns_limit_l_max 33
_diffrn_reflns_limit_l_min -33
_diffrn_reflns_number 106710
_diffrn_reflns_theta_full 28.28
_diffrn_reflns_theta_max 28.28
_diffrn_reflns_theta_min 1.61
_diffrn_standards_decay_% none
_diffrn_standards_number 0
_exptl_absorpt_coefficient_mu 0.414
_exptl_absorpt_correction_T_max 0.898
_exptl_absorpt_correction_T_min 0.685
_exptl_absorpt_correction_type multi-scan
_exptl_absorpt_process_details 'SADABS in SAINT+ (Bruker, 2003)'
_exptl_crystal_colour purple
_exptl_crystal_density_diffrn 1.298
_exptl_crystal_description block
_exptl_crystal_F_000 4400
_exptl_crystal_size_max 0.54
_exptl_crystal_size_mid 0.30
_exptl_crystal_size_min 0.26
_refine_diff_density_max 1.275
_refine_diff_density_min -0.463
_refine_diff_density_rms 0.079
_refine_ls_extinction_method none
_refine_ls_goodness_of_fit_ref 1.038
_refine_ls_hydrogen_treatment constr
_refine_ls_matrix_type full
_refine_ls_number_parameters 703
_refine_ls_number_reflns 13385
_refine_ls_number_restraints 0
_refine_ls_restrained_S_all 1.038
_refine_ls_R_factor_all 0.0555
_refine_ls_R_factor_gt 0.0442
_refine_ls_shift/su_max 0.001
_refine_ls_shift/su_mean 0.000
_refine_ls_structure_factor_coef Fsqd
_refine_ls_weighting_details 'calc w=1/[\s^2^(Fo^2^)+(0.0692P)^2^+6.5769P] where P=(Fo^2^+2Fc^2^)/3'
_refine_ls_weighting_scheme calc
_refine_ls_wR_factor_gt 0.1137
_refine_ls_wR_factor_ref 0.1257
_reflns_number_gt 11086
_reflns_number_total 13385
_reflns_threshold_expression I>2\s(I)
_cod_data_source_file ja202451t_si_002_3.cif
_cod_data_source_block 3fNi_(InternalCode06mz020m)
_cod_original_cell_volume 10786.5(16)
_cod_database_code 4106207

loop_
_symmetry_equiv_pos_as_xyz
'x, y, z'
'-x+1/2, -y, z+1/2'
'-x, y+1/2, -z+1/2'
'x+1/2, -y+1/2, -z'
'-x, -y, -z'
'x-1/2, y, -z-1/2'
'x, -y-1/2, z-1/2'
'-x-1/2, y-1/2, z'

loop_
_atom_site_label
_atom_site_type_symbol
_atom_site_fract_x
_atom_site_fract_y
_atom_site_fract_z
_atom_site_U_iso_or_equiv
_atom_site_adp_type
_atom_site_occupancy
_atom_site_symmetry_multiplicity
_atom_site_calc_flag
_atom_site_refinement_flags
C1 C 0.29509(7) 0.84264(8) 0.30769(6) 0.0204(3) Uani 1 1 d .
C2 C 0.24837(7) 0.80695(7) 0.33649(6) 0.0205(3) Uani 1 1 d .
C3 C 0.24633(8) 0.79868(8) 0.39356(7) 0.0252(3) Uani 1 1 d .
H3 H 0.2755 0.8161 0.4187 0.030 Uiso 1 1 calc R
C4 C 0.19445(9) 0.76098(8) 0.40471(7) 0.0260(3) Uani 1 1 d .
H4 H 0.1797 0.7485 0.4391 0.031 Uiso 1 1 calc R
C5 C 0.16641(8) 0.74385(8) 0.35420(6) 0.0214(3) Uani 1 1 d .
C6 C 0.12371(7) 0.69306(8) 0.34605(6) 0.0212(3) Uani 1 1 d .
C7 C 0.10969(7) 0.66930(8) 0.29463(7) 0.0214(3) Uani 1 1 d .
C8 C 0.07870(8) 0.60802(8) 0.28319(7) 0.0253(3) Uani 1 1 d .
H8 H 0.0609 0.5787 0.3085 0.030 Uiso 1 1 calc R
C9 C 0.07977(8) 0.60016(8) 0.22914(7) 0.0253(3) Uani 1 1 d .
H9 H 0.0643 0.5636 0.2097 0.030 Uiso 1 1 calc R
C10 C 0.10876(7) 0.65765(8) 0.20713(7) 0.0214(3) Uani 1 1 d .
C11 C 0.11399(7) 0.67177(8) 0.15253(7) 0.0217(3) Uani 1 1 d .
C12 C 0.13267(7) 0.73247(8) 0.13372(6) 0.0208(3) Uani 1 1 d .
C13 C 0.12680(8) 0.75519(8) 0.07948(7) 0.0238(3) Uani 1 1 d .
H13 H 0.1167 0.7293 0.0491 0.029 Uiso 1 1 calc R
C14 C 0.13849(8) 0.82061(8) 0.07987(6) 0.0230(3) Uani 1 1 d .
H14 H 0.1361 0.8495 0.0502 0.028 Uiso 1 1 calc R
C15 C 0.15512(7) 0.83754(8) 0.13395(6) 0.0195(3) Uani 1 1 d .
C16 C 0.17576(7) 0.89987(8) 0.15072(6) 0.0185(3) Uani 1 1 d .
C17 C 0.21160(7) 0.90619(7) 0.19643(6) 0.0183(3) Uani 1 1 d .
C18 C 0.24094(7) 0.97210(7) 0.20988(6) 0.0189(3) Uani 1 1 d .
H18 H 0.2282 1.0050 0.1824 0.023 Uiso 1 1 calc R
C19 C 0.33076(7) 0.90444(8) 0.22589(6) 0.0197(3) Uani 1 1 d .
H19 H 0.3711 0.9082 0.2468 0.024 Uiso 1 1 calc R
C21 C 0.28210(7) 0.86610(8) 0.25776(6) 0.0191(3) Uani 1 1 d .
C22 C 0.35850(8) 0.85266(8) 0.33394(6) 0.0226(3) Uani 1 1 d .
C23 C 0.37829(9) 0.91378(10) 0.35194(9) 0.0371(5) Uani 1 1 d .
H23 H 0.3508 0.9504 0.3486 0.045 Uiso 1 1 calc R
C24 C 0.43843(9) 0.92159(12) 0.37488(10) 0.0443(5) Uani 1 1 d .
H24 H 0.4517 0.9635 0.3868 0.053 Uiso 1 1 calc R
C25 C 0.47860(9) 0.86830(12) 0.38034(8) 0.0396(5) Uani 1 1 d .
H25 H 0.5193 0.8736 0.3962 0.047 Uiso 1 1 calc R
C26 C 0.45923(10) 0.80754(11) 0.36262(10) 0.0451(5) Uani 1 1 d .
H26 H 0.4867 0.7709 0.3663 0.054 Uiso 1 1 calc R
C27 C 0.39939(9) 0.79964(10) 0.33927(9) 0.0372(4) Uani 1 1 d .
H27 H 0.3866 0.7577 0.3270 0.045 Uiso 1 1 calc R
C28 C 0.09850(8) 0.65650(8) 0.39339(6) 0.0231(3) Uani 1 1 d .
C29 C 0.12683(9) 0.59749(9) 0.40870(8) 0.0314(4) Uani 1 1 d .
H29 H 0.1622 0.5812 0.3893 0.038 Uiso 1 1 calc R
C30 C 0.10350(10) 0.56250(9) 0.45227(8) 0.0347(4) Uani 1 1 d .
H30 H 0.1228 0.5223 0.4622 0.042 Uiso 1 1 calc R
C31 C 0.05239(10) 0.58600(10) 0.48111(7) 0.0328(4) Uani 1 1 d .
H31 H 0.0364 0.5619 0.5106 0.039 Uiso 1 1 calc R
C32 C 0.02458(9) 0.64496(10) 0.46680(8) 0.0332(4) Uani 1 1 d .
H32 H -0.0101 0.6616 0.4870 0.040 Uiso 1 1 calc R
C33 C 0.04725(8) 0.68015(9) 0.42281(7) 0.0286(4) Uani 1 1 d .
H33 H 0.0277 0.7202 0.4130 0.034 Uiso 1 1 calc R
C34 C 0.09637(8) 0.62210(8) 0.11118(7) 0.0244(3) Uani 1 1 d .
C35 C 0.14248(9) 0.57873(9) 0.09244(7) 0.0293(4) Uani 1 1 d .
H35 H 0.1826 0.5766 0.1096 0.035 Uiso 1 1 calc R
C36 C 0.13002(11) 0.53857(10) 0.04880(8) 0.0380(4) Uani 1 1 d .
H36 H 0.1615 0.5088 0.0365 0.046 Uiso 1 1 calc R
C37 C 0.07177(12) 0.54197(10) 0.02326(8) 0.0425(5) Uani 1 1 d .
H37 H 0.0640 0.5160 -0.0075 0.051 Uiso 1 1 calc R
C38 C 0.02525(12) 0.58297(10) 0.04237(10) 0.0464(6) Uani 1 1 d .
H38 H -0.0151 0.5841 0.0254 0.056 Uiso 1 1 calc R
C39 C 0.03694(10) 0.62306(9) 0.08671(9) 0.0386(5) Uani 1 1 d .
H39 H 0.0044 0.6508 0.1000 0.046 Uiso 1 1 calc R
C40 C 0.16132(8) 0.95831(8) 0.11679(6) 0.0218(3) Uani 1 1 d .
C41 C 0.10789(9) 0.99616(9) 0.12799(8) 0.0310(4) Uani 1 1 d .
H41 H 0.0799 0.9834 0.1558 0.037 Uiso 1 1 calc R
C42 C 0.09519(11) 1.05252(10) 0.09869(9) 0.0389(5) Uani 1 1 d .
H42 H 0.0585 1.0778 0.1065 0.047 Uiso 1 1 calc R
C43 C 0.13603(11) 1.07186(9) 0.05815(8) 0.0381(5) Uani 1 1 d .
H43 H 0.1276 1.1106 0.0384 0.046 Uiso 1 1 calc R
C44 C 0.18886(11) 1.03461(10) 0.04670(8) 0.0384(4) Uani 1 1 d .
H44 H 0.2168 1.0478 0.0190 0.046 Uiso 1 1 calc R
C45 C 0.20155(9) 0.97764(9) 0.07547(7) 0.0311(4) Uani 1 1 d .
H45 H 0.2377 0.9519 0.0669 0.037 Uiso 1 1 calc R
C46 C 0.22926(7) 1.05712(7) 0.27449(6) 0.0191(3) Uani 1 1 d .
H46 H 0.2754 1.0657 0.2682 0.023 Uiso 1 1 calc R
C47 C 0.19076(8) 1.10477(8) 0.24086(6) 0.0204(3) Uani 1 1 d .
C48 C 0.22113(8) 1.14574(9) 0.20493(7) 0.0281(4) Uani 1 1 d .
H48 H 0.2659 1.1432 0.2010 0.034 Uiso 1 1 calc R
C49 C 0.18693(10) 1.19062(10) 0.17443(9) 0.0371(4) Uani 1 1 d .
H49 H 0.2084 1.2184 0.1500 0.045 Uiso 1 1 calc R
C50 C 0.12178(10) 1.19465(9) 0.17984(9) 0.0363(4) Uani 1 1 d .
H50 H 0.0984 1.2251 0.1591 0.044 Uiso 1 1 calc R
C51 C 0.09057(9) 1.15404(10) 0.21571(9) 0.0360(4) Uani 1 1 d .
H51 H 0.0458 1.1569 0.2196 0.043 Uiso 1 1 calc R
C52 C 0.12482(8) 1.10909(10) 0.24600(8) 0.0300(4) Uani 1 1 d .
H52 H 0.1032 1.0812 0.2703 0.036 Uiso 1 1 calc R
C53 C 0.21592(7) 1.06285(8) 0.33405(6) 0.0217(3) Uani 1 1 d .
C54 C 0.21215(8) 1.00767(8) 0.36655(7) 0.0255(3) Uani 1 1 d .
H54 H 0.2182 0.9654 0.3517 0.031 Uiso 1 1 calc R
C55 C 0.19940(10) 1.01448(10) 0.42096(7) 0.0340(4) Uani 1 1 d .
H55 H 0.1965 0.9767 0.4429 0.041 Uiso 1 1 calc R
C56 C 0.19084(11) 1.07624(10) 0.44334(8) 0.0379(4) Uani 1 1 d .
H56 H 0.1817 1.0807 0.4803 0.046 Uiso 1 1 calc R
C57 C 0.19585(11) 1.13108(10) 0.41104(8) 0.0363(4) Uani 1 1 d .
H57 H 0.1908 1.1734 0.4261 0.044 Uiso 1 1 calc R
C58 C 0.20822(9) 1.12477(9) 0.35684(7) 0.0291(4) Uani 1 1 d .
H58 H 0.2115 1.1627 0.3351 0.035 Uiso 1 1 calc R
C59 C 0.38522(7) 0.89269(8) 0.14154(6) 0.0211(3) Uani 1 1 d .
H59 H 0.3695 0.9368 0.1303 0.025 Uiso 1 1 calc R
C60 C 0.38218(8) 0.84690(8) 0.09337(7) 0.0228(3) Uani 1 1 d .
C61 C 0.32418(8) 0.81874(9) 0.07865(7) 0.0253(3) Uani 1 1 d .
H61 H 0.2869 0.8288 0.0984 0.030 Uiso 1 1 calc R
C62 C 0.32049(9) 0.77615(9) 0.03540(8) 0.0300(4) Uani 1 1 d .
H62 H 0.2809 0.7569 0.0262 0.036 Uiso 1 1 calc R
C63 C 0.37461(10) 0.76167(9) 0.00556(7) 0.0315(4) Uani 1 1 d .
H63 H 0.3723 0.7321 -0.0236 0.038 Uiso 1 1 calc R
C64 C 0.43185(9) 0.79091(10) 0.01893(8) 0.0324(4) Uani 1 1 d .
H64 H 0.4687 0.7824 -0.0018 0.039 Uiso 1 1 calc R
C65 C 0.43557(8) 0.83282(9) 0.06275(7) 0.0276(3) Uani 1 1 d .
H65 H 0.4752 0.8521 0.0718 0.033 Uiso 1 1 calc R
C66 C 0.45150(7) 0.90040(8) 0.16465(7) 0.0233(3) Uani 1 1 d .
C67 C 0.47600(8) 0.85507(10) 0.20069(8) 0.0310(4) Uani 1 1 d .
H67 H 0.4508 0.8191 0.2120 0.037 Uiso 1 1 calc R
C68 C 0.53775(9) 0.86276(11) 0.22013(9) 0.0406(5) Uani 1 1 d .
H68 H 0.5543 0.8323 0.2452 0.049 Uiso 1 1 calc R
C69 C 0.57519(9) 0.91483(11) 0.20299(9) 0.0418(5) Uani 1 1 d .
H69 H 0.6174 0.9194 0.2158 0.050 Uiso 1 1 calc R
C70 C 0.55063(9) 0.96018(10) 0.16709(9) 0.0359(4) Uani 1 1 d .
H70 H 0.5760 0.9959 0.1554 0.043 Uiso 1 1 calc R
C71 C 0.48874(8) 0.95310(9) 0.14826(7) 0.0279(3) Uani 1 1 d .
H71 H 0.4718 0.9844 0.1241 0.033 Uiso 1 1 calc R
N1 N 0.19877(6) 0.77548(6) 0.31282(5) 0.0192(3) Uani 1 1 d .
N2 N 0.12792(6) 0.69923(7) 0.24759(5) 0.0196(3) Uani 1 1 d .
N3 N 0.15219(6) 0.78390(6) 0.16633(5) 0.0186(3) Uani 1 1 d .
N4 N 0.22514(6) 0.85629(6) 0.23143(5) 0.0175(2) Uani 1 1 d .
Ni1 Ni 0.175612(9) 0.778637(9) 0.239598(8) 0.01643(7) Uani 1 1 d .
O1 O 0.21568(5) 0.99018(5) 0.26004(4) 0.0192(2) Uani 1 1 d .
O2 O 0.30838(5) 0.96798(5) 0.21220(5) 0.0217(2) Uani 1 1 d .
O3 O 0.34114(5) 0.86581(5) 0.17967(4) 0.0206(2) Uani 1 1 d .

loop_
_atom_site_aniso_label
_atom_site_aniso_U_11
_atom_site_aniso_U_22
_atom_site_aniso_U_33
_atom_site_aniso_U_23
_atom_site_aniso_U_13
_atom_site_aniso_U_12
C1 0.0167(7) 0.0196(7) 0.0250(7) -0.0020(6) -0.0031(6) -0.0006(6)
C2 0.0188(7) 0.0194(7) 0.0233(7) 0.0005(6) -0.0037(6) -0.0002(6)
C3 0.0264(8) 0.0264(8) 0.0228(8) 0.0003(6) -0.0046(6) -0.0026(6)
C4 0.0299(9) 0.0253(8) 0.0227(8) 0.0005(6) -0.0012(7) -0.0022(7)
C5 0.0208(7) 0.0213(7) 0.0221(7) 0.0008(6) 0.0005(6) 0.0009(6)
C6 0.0172(7) 0.0211(7) 0.0254(8) 0.0024(6) 0.0011(6) 0.0005(6)
C7 0.0157(7) 0.0198(7) 0.0286(8) 0.0006(6) 0.0002(6) -0.0004(6)
C8 0.0216(8) 0.0225(8) 0.0318(8) 0.0018(6) -0.0013(6) -0.0043(6)
C9 0.0220(8) 0.0200(8) 0.0339(9) -0.0009(6) -0.0029(6) -0.0036(6)
C10 0.0159(7) 0.0199(7) 0.0284(8) -0.0025(6) -0.0024(6) -0.0004(6)
C11 0.0175(7) 0.0198(7) 0.0279(8) -0.0033(6) -0.0046(6) 0.0011(6)
C12 0.0157(7) 0.0227(7) 0.0239(8) -0.0028(6) -0.0025(6) 0.0014(6)
C13 0.0232(8) 0.0249(8) 0.0235(8) -0.0021(6) -0.0045(6) -0.0003(6)
C14 0.0203(7) 0.0253(8) 0.0235(8) -0.0007(6) -0.0053(6) 0.0000(6)
C15 0.0137(7) 0.0210(7) 0.0237(7) -0.0002(6) -0.0021(5) 0.0020(5)
C16 0.0159(7) 0.0191(7) 0.0205(7) 0.0004(6) -0.0002(5) 0.0010(5)
C17 0.0156(7) 0.0176(7) 0.0216(7) -0.0001(5) 0.0002(5) 0.0005(5)
C18 0.0171(7) 0.0189(7) 0.0209(7) -0.0010(5) -0.0010(5) -0.0011(5)
C19 0.0155(7) 0.0200(7) 0.0237(7) -0.0005(6) -0.0011(5) -0.0008(5)
C21 0.0146(7) 0.0185(7) 0.0242(7) -0.0017(6) -0.0015(5) -0.0002(5)
C22 0.0174(7) 0.0282(8) 0.0222(7) 0.0017(6) -0.0032(6) -0.0006(6)
C23 0.0200(8) 0.0389(10) 0.0524(12) -0.0158(9) -0.0089(8) 0.0032(7)
C24 0.0241(9) 0.0519(13) 0.0570(13) -0.0241(11) -0.0115(9) -0.0010(9)
C25 0.0197(8) 0.0603(13) 0.0387(10) 0.0000(9) -0.0101(7) -0.0014(8)
C26 0.0256(10) 0.0402(11) 0.0695(15) 0.0178(10) -0.0153(10) 0.0030(8)
C27 0.0266(9) 0.0260(9) 0.0589(13) 0.0080(9) -0.0131(9) -0.0005(7)
C28 0.0216(7) 0.0247(8) 0.0231(7) 0.0006(6) -0.0006(6) -0.0045(6)
C29 0.0320(9) 0.0294(9) 0.0329(9) 0.0046(7) 0.0021(7) 0.0030(7)
C30 0.0436(11) 0.0289(9) 0.0316(9) 0.0065(7) -0.0053(8) -0.0018(8)
C31 0.0379(10) 0.0368(10) 0.0236(8) 0.0033(7) -0.0025(7) -0.0156(8)
C32 0.0281(9) 0.0414(10) 0.0302(9) -0.0001(8) 0.0062(7) -0.0069(8)
C33 0.0246(8) 0.0298(9) 0.0313(9) 0.0016(7) 0.0025(7) -0.0011(7)
C34 0.0294(8) 0.0183(7) 0.0256(8) -0.0001(6) -0.0055(6) -0.0034(6)
C35 0.0293(9) 0.0285(9) 0.0301(9) -0.0059(7) 0.0005(7) -0.0040(7)
C36 0.0461(12) 0.0346(10) 0.0333(10) -0.0092(8) 0.0068(8) -0.0082(9)
C37 0.0649(15) 0.0314(10) 0.0311(9) -0.0034(8) -0.0103(9) -0.0152(10)
C38 0.0577(14) 0.0275(9) 0.0541(13) 0.0025(9) -0.0332(11) -0.0077(9)
C39 0.0380(11) 0.0238(9) 0.0540(12) -0.0051(8) -0.0213(9) 0.0022(7)
C40 0.0235(8) 0.0192(7) 0.0227(7) -0.0002(6) -0.0062(6) -0.0011(6)
C41 0.0288(9) 0.0297(9) 0.0344(9) 0.0028(7) -0.0037(7) 0.0057(7)
C42 0.0423(11) 0.0324(10) 0.0419(11) 0.0023(8) -0.0089(9) 0.0127(8)
C43 0.0530(12) 0.0237(9) 0.0376(10) 0.0078(8) -0.0160(9) 0.0016(8)
C44 0.0443(11) 0.0373(11) 0.0335(10) 0.0109(8) -0.0038(8) -0.0062(9)
C45 0.0309(9) 0.0313(9) 0.0310(9) 0.0071(7) 0.0011(7) 0.0007(7)
C46 0.0173(7) 0.0172(7) 0.0229(7) -0.0004(6) -0.0007(6) -0.0020(5)
C47 0.0195(7) 0.0189(7) 0.0230(7) -0.0017(6) -0.0007(6) -0.0008(6)
C48 0.0221(8) 0.0293(9) 0.0330(9) 0.0059(7) -0.0018(7) -0.0047(7)
C49 0.0360(10) 0.0330(10) 0.0424(11) 0.0158(8) -0.0065(8) -0.0082(8)
C50 0.0366(10) 0.0270(9) 0.0453(11) 0.0069(8) -0.0118(8) 0.0032(8)
C51 0.0227(8) 0.0375(10) 0.0477(11) 0.0049(9) -0.0043(8) 0.0053(7)
C52 0.0203(8) 0.0329(9) 0.0368(9) 0.0065(8) 0.0016(7) -0.0003(7)
C53 0.0182(7) 0.0243(8) 0.0227(7) -0.0020(6) -0.0012(6) -0.0020(6)
C54 0.0278(8) 0.0240(8) 0.0247(8) -0.0005(6) -0.0026(6) -0.0020(6)
C55 0.0457(11) 0.0310(9) 0.0254(9) 0.0035(7) 0.0006(8) -0.0051(8)
C56 0.0521(12) 0.0387(11) 0.0230(8) -0.0043(8) 0.0050(8) -0.0071(9)
C57 0.0491(12) 0.0282(9) 0.0315(9) -0.0080(7) 0.0080(8) -0.0039(8)
C58 0.0354(9) 0.0228(8) 0.0291(9) -0.0016(7) 0.0028(7) -0.0029(7)
C59 0.0155(7) 0.0219(7) 0.0260(8) 0.0038(6) 0.0014(6) -0.0005(6)
C60 0.0217(8) 0.0226(7) 0.0243(7) 0.0047(6) -0.0012(6) 0.0013(6)
C61 0.0217(8) 0.0279(8) 0.0263(8) 0.0040(7) -0.0001(6) -0.0003(6)
C62 0.0295(9) 0.0318(9) 0.0287(9) 0.0024(7) -0.0067(7) -0.0037(7)
C63 0.0403(11) 0.0289(9) 0.0252(8) 0.0006(7) -0.0033(7) 0.0003(8)
C64 0.0300(9) 0.0362(10) 0.0311(9) -0.0007(7) 0.0050(7) 0.0031(7)
C65 0.0215(8) 0.0306(9) 0.0307(8) -0.0008(7) 0.0023(7) 0.0000(6)
C66 0.0157(7) 0.0252(8) 0.0289(8) -0.0027(6) 0.0007(6) 0.0004(6)
C67 0.0203(8) 0.0334(9) 0.0395(10) 0.0054(8) -0.0022(7) 0.0011(7)
C68 0.0239(9) 0.0477(12) 0.0503(12) 0.0057(10) -0.0089(8) 0.0060(8)
C69 0.0189(9) 0.0507(13) 0.0559(13) -0.0056(10) -0.0087(8) -0.0019(8)
C70 0.0232(9) 0.0355(10) 0.0490(11) -0.0065(8) 0.0017(8) -0.0081(7)
C71 0.0220(8) 0.0256(8) 0.0360(9) -0.0012(7) 0.0018(7) -0.0022(6)
N1 0.0165(6) 0.0184(6) 0.0227(6) 0.0003(5) -0.0009(5) -0.0009(5)
N2 0.0162(6) 0.0186(6) 0.0239(6) -0.0009(5) -0.0008(5) -0.0003(5)
N3 0.0147(6) 0.0189(6) 0.0224(6) -0.0012(5) -0.0021(5) 0.0004(5)
N4 0.0148(6) 0.0177(6) 0.0200(6) -0.0006(5) -0.0010(5) -0.0003(5)
Ni1 0.01355(10) 0.01600(11) 0.01975(11) -0.00062(7) -0.00164(7) -0.00063(7)
O1 0.0194(5) 0.0168(5) 0.0215(5) -0.0013(4) 0.0009(4) -0.0023(4)
O2 0.0152(5) 0.0193(5) 0.0305(6) -0.0003(4) 0.0010(4) -0.0014(4)
O3 0.0168(5) 0.0211(5) 0.0238(5) -0.0007(4) 0.0022(4) -0.0015(4)

loop_
_atom_type_symbol
_atom_type_description
_atom_type_scat_dispersion_real
_atom_type_scat_dispersion_imag
_atom_type_scat_source
C C 0.0033 0.0016 'International Tables Vol C Tables 4.2.6.8 and 6.1.1.4'
H H 0.0000 0.0000 'International Tables Vol C Tables 4.2.6.8 and 6.1.1.4'
N N 0.0061 0.0033 'International Tables Vol C Tables 4.2.6.8 and 6.1.1.4'
O O 0.0106 0.0060 'International Tables Vol C Tables 4.2.6.8 and 6.1.1.4'
Ni Ni 0.3393 1.1124 'International Tables Vol C Tables 4.2.6.8 and 6.1.1.4'

loop_
_geom_angle_atom_site_label_1
_geom_angle_atom_site_label_2
_geom_angle_atom_site_label_3
_geom_angle
C21 C1 C2 120.38(14)
C21 C1 C22 122.02(14)
C2 C1 C22 117.60(14)
N1 C2 C1 123.52(14)
N1 C2 C3 110.70(14)
C1 C2 C3 125.78(14)
C4 C3 C2 107.05(15)
C4 C3 H3 126.5
C2 C3 H3 126.5
C3 C4 C5 106.60(15)
C3 C4 H4 126.7
C5 C4 H4 126.7
C6 C5 N1 123.52(15)
C6 C5 C4 125.23(15)
N1 C5 C4 109.80(14)
C5 C6 C7 121.89(15)
C5 C6 C28 119.09(14)
C7 C6 C28 118.51(14)
N2 C7 C6 124.66(14)
N2 C7 C8 109.96(14)
C6 C7 C8 125.22(15)
C9 C8 C7 107.00(15)
C9 C8 H8 126.5
C7 C8 H8 126.5
C8 C9 C10 106.97(15)
C8 C9 H9 126.5
C10 C9 H9 126.5
N2 C10 C11 124.42(14)
N2 C10 C9 110.25(14)
C11 C10 C9 125.24(15)
C12 C11 C10 122.61(15)
C12 C11 C34 116.30(15)
C10 C11 C34 121.03(14)
C11 C12 N3 124.11(15)
C11 C12 C13 125.82(15)
N3 C12 C13 109.56(14)
C14 C13 C12 107.14(14)
C14 C13 H13 126.4
C12 C13 H13 126.4
C13 C14 C15 106.67(14)
C13 C14 H14 126.7
C15 C14 H14 126.7
N3 C15 C16 124.25(14)
N3 C15 C14 110.75(14)
C16 C15 C14 124.87(15)
C17 C16 C15 120.08(14)
C17 C16 C40 120.54(14)
C15 C16 C40 119.30(13)
N4 C17 C16 125.03(14)
N4 C17 C18 115.60(13)
C16 C17 C18 119.35(13)
O1 C18 O2 110.77(12)
O1 C18 C17 106.01(12)
O2 C18 C17 111.23(12)
O1 C18 H18 109.6
O2 C18 H18 109.6
C17 C18 H18 109.6
O3 C19 O2 111.25(13)
O3 C19 C21 104.22(12)
O2 C19 C21 111.99(12)
O3 C19 H19 109.8
O2 C19 H19 109.8
C21 C19 H19 109.8
C1 C21 N4 123.97(14)
C1 C21 C19 121.82(14)
N4 C21 C19 114.20(13)
C27 C22 C23 118.88(16)
C27 C22 C1 119.08(15)
C23 C22 C1 122.02(15)
C22 C23 C24 120.41(19)
C22 C23 H23 119.8
C24 C23 H23 119.8
C25 C24 C23 120.2(2)
C25 C24 H24 119.9
C23 C24 H24 119.9
C26 C25 C24 119.67(17)
C26 C25 H25 120.2
C24 C25 H25 120.2
C25 C26 C27 120.29(19)
C25 C26 H26 119.9
C27 C26 H26 119.9
C22 C27 C26 120.53(19)
C22 C27 H27 119.7
C26 C27 H27 119.7
C33 C28 C29 118.98(16)
C33 C28 C6 121.31(15)
C29 C28 C6 119.72(15)
C30 C29 C28 120.43(18)
C30 C29 H29 119.8
C28 C29 H29 119.8
C31 C30 C29 120.33(18)
C31 C30 H30 119.8
C29 C30 H30 119.8
C30 C31 C32 119.72(17)
C30 C31 H31 120.1
C32 C31 H31 120.1
C31 C32 C33 120.38(18)
C31 C32 H32 119.8
C33 C32 H32 119.8
C28 C33 C32 120.14(17)
C28 C33 H33 119.9
C32 C33 H33 119.9
C39 C34 C35 119.06(16)
C39 C34 C11 121.15(16)
C35 C34 C11 119.40(15)
C36 C35 C34 120.49(18)
C36 C35 H35 119.8
C34 C35 H35 119.8
C37 C36 C35 120.0(2)
C37 C36 H36 120.0
C35 C36 H36 120.0
C38 C37 C36 120.05(18)
C38 C37 H37 120.0
C36 C37 H37 120.0
C37 C38 C39 120.4(2)
C37 C38 H38 119.8
C39 C38 H38 119.8
C34 C39 C38 119.9(2)
C34 C39 H39 120.1
C38 C39 H39 120.1
C41 C40 C45 118.84(16)
C41 C40 C16 119.52(15)
C45 C40 C16 121.58(15)
C42 C41 C40 120.57(19)
C42 C41 H41 119.7
C40 C41 H41 119.7
C43 C42 C41 120.15(19)
C43 C42 H42 119.9
C41 C42 H42 119.9
C44 C43 C42 119.66(18)
C44 C43 H43 120.2
C42 C43 H43 120.2
C43 C44 C45 120.55(19)
C43 C44 H44 119.7
C45 C44 H44 119.7
C40 C45 C44 120.21(18)
C40 C45 H45 119.9
C44 C45 H45 119.9
O1 C46 C47 111.25(12)
O1 C46 C53 106.37(12)
C47 C46 C53 113.25(13)
O1 C46 H46 108.6
C47 C46 H46 108.6
C53 C46 H46 108.6
C48 C47 C52 118.70(16)
C48 C47 C46 120.02(15)
C52 C47 C46 121.27(15)
C47 C48 C49 121.00(17)
C47 C48 H48 119.5
C49 C48 H48 119.5
C50 C49 C48 119.91(18)
C50 C49 H49 120.0
C48 C49 H49 120.0
C49 C50 C51 119.87(18)
C49 C50 H50 120.1
C51 C50 H50 120.1
C50 C51 C52 120.10(18)
C50 C51 H51 119.9
C52 C51 H51 119.9
C51 C52 C47 120.42(17)
C51 C52 H52 119.8
C47 C52 H52 119.8
C54 C53 C58 119.20(15)
C54 C53 C46 121.38(14)
C58 C53 C46 119.41(15)
C53 C54 C55 120.04(16)
C53 C54 H54 120.0
C55 C54 H54 120.0
C56 C55 C54 120.54(17)
C56 C55 H55 119.7
C54 C55 H55 119.7
C57 C56 C55 119.23(17)
C57 C56 H56 120.4
C55 C56 H56 120.4
C56 C57 C58 120.64(18)
C56 C57 H57 119.7
C58 C57 H57 119.7
C57 C58 C53 120.34(17)
C57 C58 H58 119.8
C53 C58 H58 119.8
O3 C59 C66 112.29(13)
O3 C59 C60 105.21(12)
C66 C59 C60 113.74(13)
O3 C59 H59 108.5
C66 C59 H59 108.5
C60 C59 H59 108.5
C65 C60 C61 118.37(16)
C65 C60 C59 121.86(15)
C61 C60 C59 119.76(15)
C62 C61 C60 120.73(16)
C62 C61 H61 119.6
C60 C61 H61 119.6
C61 C62 C63 120.26(17)
C61 C62 H62 119.9
C63 C62 H62 119.9
C64 C63 C62 119.32(17)
C64 C63 H63 120.3
C62 C63 H63 120.3
C63 C64 C65 120.25(17)
C63 C64 H64 119.9
C65 C64 H64 119.9
C60 C65 C64 121.03(17)
C60 C65 H65 119.5
C64 C65 H65 119.5
C67 C66 C71 119.77(16)
C67 C66 C59 121.21(15)
C71 C66 C59 119.00(15)
C66 C67 C68 119.72(18)
C66 C67 H67 120.1
C68 C67 H67 120.1
C69 C68 C67 120.36(19)
C69 C68 H68 119.8
C67 C68 H68 119.8
C70 C69 C68 119.88(18)
C70 C69 H69 120.1
C68 C69 H69 120.1
C69 C70 C71 119.82(18)
C69 C70 H70 120.1
C71 C70 H70 120.1
C70 C71 C66 120.44(17)
C70 C71 H71 119.8
C66 C71 H71 119.8
C2 N1 C5 105.63(13)
C2 N1 Ni1 126.95(11)
C5 N1 Ni1 127.31(11)
C7 N2 C10 105.75(13)
C7 N2 Ni1 127.51(11)
C10 N2 Ni1 126.59(11)
C15 N3 C12 105.74(13)
C15 N3 Ni1 127.33(10)
C12 N3 Ni1 126.80(11)
C17 N4 C21 112.10(13)
C17 N4 Ni1 124.86(10)
C21 N4 Ni1 122.87(10)
N1 Ni1 N3 178.70(6)
N1 Ni1 N4 89.51(5)
N3 Ni1 N4 89.50(5)
N1 Ni1 N2 90.28(6)
N3 Ni1 N2 90.73(6)
N4 Ni1 N2 178.44(6)
C18 O1 C46 113.33(11)
C19 O2 C18 113.20(11)
C19 O3 C59 115.33(12)

loop_
_geom_bond_atom_site_label_1
_geom_bond_atom_site_label_2
_geom_bond_distance
C1 C21 1.367(2)
C1 C2 1.422(2)
C1 C22 1.503(2)
C2 N1 1.363(2)
C2 C3 1.440(2)
C3 C4 1.366(2)
C3 H3 0.9500
C4 C5 1.439(2)
C4 H4 0.9500
C5 C6 1.389(2)
C5 N1 1.399(2)
C6 C7 1.408(2)
C6 C28 1.499(2)
C7 N2 1.382(2)
C7 C8 1.441(2)
C8 C9 1.363(3)
C8 H8 0.9500
C9 C10 1.435(2)
C9 H9 0.9500
C10 N2 1.383(2)
C10 C11 1.402(2)
C11 C12 1.384(2)
C11 C34 1.497(2)
C12 N3 1.393(2)
C12 C13 1.441(2)
C13 C14 1.360(2)
C13 H13 0.9500
C14 C15 1.441(2)
C14 H14 0.9500
C15 N3 1.366(2)
C15 C16 1.411(2)
C16 C17 1.377(2)
C16 C40 1.497(2)
C17 N4 1.3750(19)
C17 C18 1.520(2)
C18 O1 1.4136(18)
C18 O2 1.4244(18)
C18 H18 1.0000
C19 O3 1.4184(19)
C19 O2 1.4238(19)
C19 C21 1.517(2)
C19 H19 1.0000
C21 N4 1.3836(19)
C22 C27 1.391(2)
C22 C23 1.392(3)
C23 C24 1.400(3)
C23 H23 0.9500
C24 C25 1.386(3)
C24 H24 0.9500
C25 C26 1.381(3)
C25 H25 0.9500
C26 C27 1.399(3)
C26 H26 0.9500
C27 H27 0.9500
C28 C33 1.394(2)
C28 C29 1.399(2)
C29 C30 1.394(3)
C29 H29 0.9500
C30 C31 1.383(3)
C30 H30 0.9500
C31 C32 1.387(3)
C31 H31 0.9500
C32 C33 1.400(2)
C32 H32 0.9500
C33 H33 0.9500
C34 C39 1.394(3)
C34 C35 1.396(3)
C35 C36 1.392(3)
C35 H35 0.9500
C36 C37 1.385(3)
C36 H36 0.9500
C37 C38 1.376(4)
C37 H37 0.9500
C38 C39 1.402(3)
C38 H38 0.9500
C39 H39 0.9500
C40 C41 1.394(2)
C40 C45 1.395(2)
C41 C42 1.392(3)
C41 H41 0.9500
C42 C43 1.388(3)
C42 H42 0.9500
C43 C44 1.379(3)
C43 H43 0.9500
C44 C45 1.396(3)
C44 H44 0.9500
C45 H45 0.9500
C46 O1 1.4443(18)
C46 C47 1.522(2)
C46 C53 1.522(2)
C46 H46 1.0000
C47 C48 1.386(2)
C47 C52 1.398(2)
C48 C49 1.394(3)
C48 H48 0.9500
C49 C50 1.381(3)
C49 H49 0.9500
C50 C51 1.389(3)
C50 H50 0.9500
C51 C52 1.393(3)
C51 H51 0.9500
C52 H52 0.9500
C53 C54 1.393(2)
C53 C58 1.398(2)
C54 C55 1.396(2)
C54 H54 0.9500
C55 C56 1.393(3)
C55 H55 0.9500
C56 C57 1.387(3)
C56 H56 0.9500
C57 C58 1.388(3)
C57 H57 0.9500
C58 H58 0.9500
C59 O3 1.4409(18)
C59 C66 1.519(2)
C59 C60 1.529(2)
C59 H59 1.0000
C60 C65 1.391(2)
C60 C61 1.400(2)
C61 C62 1.392(3)
C61 H61 0.9500
C62 C63 1.395(3)
C62 H62 0.9500
C63 C64 1.387(3)
C63 H63 0.9500
C64 C65 1.395(3)
C64 H64 0.9500
C65 H65 0.9500
C66 C67 1.393(2)
C66 C71 1.395(2)
C67 C68 1.398(3)
C67 H67 0.9500
C68 C69 1.393(3)
C68 H68 0.9500
C69 C70 1.391(3)
C69 H69 0.9500
C70 C71 1.394(3)
C70 H70 0.9500
C71 H71 0.9500
N1 Ni1 1.8988(14)
N2 Ni1 1.9197(14)
N3 Ni1 1.9033(13)
N4 Ni1 1.9108(13)

loop_
_geom_torsion_atom_site_label_1
_geom_torsion_atom_site_label_2
_geom_torsion_atom_site_label_3
_geom_torsion_atom_site_label_4
_geom_torsion
C21 C1 C2 N1 22.4(2)
C22 C1 C2 N1 -157.04(15)
C21 C1 C2 C3 -157.71(16)
C22 C1 C2 C3 22.9(2)
N1 C2 C3 C4 0.3(2)
C1 C2 C3 C4 -179.57(16)
C2 C3 C4 C5 2.48(19)
C3 C4 C5 C6 162.11(16)
C3 C4 C5 N1 -4.50(19)
N1 C5 C6 C7 0.0(3)
C4 C5 C6 C7 -164.81(16)
N1 C5 C6 C28 171.63(14)
C4 C5 C6 C28 6.8(2)
C5 C6 C7 N2 -10.7(2)
C28 C6 C7 N2 177.67(15)
C5 C6 C7 C8 164.26(16)
C28 C6 C7 C8 -7.4(2)
N2 C7 C8 C9 1.60(19)
C6 C7 C8 C9 -173.99(16)
C7 C8 C9 C10 -2.48(18)
C8 C9 C10 N2 2.63(19)
C8 C9 C10 C11 -174.09(16)
N2 C10 C11 C12 -7.4(3)
C9 C10 C11 C12 168.88(16)
N2 C10 C11 C34 175.61(15)
C9 C10 C11 C34 -8.1(3)
C10 C11 C12 N3 4.5(2)
C34 C11 C12 N3 -178.31(14)
C10 C11 C12 C13 -166.38(16)
C34 C11 C12 C13 10.8(2)
C11 C12 C13 C14 168.06(16)
N3 C12 C13 C14 -3.97(19)
C12 C13 C14 C15 3.20(18)
C13 C14 C15 N3 -1.45(18)
C13 C14 C15 C16 174.60(15)
N3 C15 C16 C17 19.2(2)
C14 C15 C16 C17 -156.35(15)
N3 C15 C16 C40 -164.13(14)
C14 C15 C16 C40 20.3(2)
C15 C16 C17 N4 -6.3(2)
C40 C16 C17 N4 177.01(14)
C15 C16 C17 C18 171.75(14)
C40 C16 C17 C18 -4.9(2)
N4 C17 C18 O1 -61.50(16)
C16 C17 C18 O1 120.23(15)
N4 C17 C18 O2 58.97(17)
C16 C17 C18 O2 -119.29(15)
C2 C1 C21 N4 -1.5(2)
C22 C1 C21 N4 177.92(14)
C2 C1 C21 C19 179.92(14)
C22 C1 C21 C19 -0.7(2)
O3 C19 C21 C1 118.33(16)
O2 C19 C21 C1 -121.31(16)
O3 C19 C21 N4 -60.38(16)
O2 C19 C21 N4 59.98(17)
C21 C1 C22 C27 -107.9(2)
C2 C1 C22 C27 71.5(2)
C21 C1 C22 C23 70.5(2)
C2 C1 C22 C23 -110.1(2)
C27 C22 C23 C24 0.2(3)
C1 C22 C23 C24 -178.24(19)
C22 C23 C24 C25 -0.6(4)
C23 C24 C25 C26 0.5(4)
C24 C25 C26 C27 0.0(4)
C23 C22 C27 C26 0.4(3)
C1 C22 C27 C26 178.82(19)
C25 C26 C27 C22 -0.5(4)
C5 C6 C28 C33 83.2(2)
C7 C6 C28 C33 -104.90(19)
C5 C6 C28 C29 -96.6(2)
C7 C6 C28 C29 75.3(2)
C33 C28 C29 C30 0.9(3)
C6 C28 C29 C30 -179.27(17)
C28 C29 C30 C31 -0.5(3)
C29 C30 C31 C32 -0.5(3)
C30 C31 C32 C33 1.1(3)
C29 C28 C33 C32 -0.3(3)
C6 C28 C33 C32 179.89(16)
C31 C32 C33 C28 -0.7(3)
C12 C11 C34 C39 -79.8(2)
C10 C11 C34 C39 97.4(2)
C12 C11 C34 C35 92.92(19)
C10 C11 C34 C35 -89.9(2)
C39 C34 C35 C36 2.2(3)
C11 C34 C35 C36 -170.71(17)
C34 C35 C36 C37 0.7(3)
C35 C36 C37 C38 -2.8(3)
C36 C37 C38 C39 2.0(3)
C35 C34 C39 C38 -2.9(3)
C11 C34 C39 C38 169.78(18)
C37 C38 C39 C34 0.9(3)
C17 C16 C40 C41 -87.9(2)
C15 C16 C40 C41 95.41(19)
C17 C16 C40 C45 89.3(2)
C15 C16 C40 C45 -87.4(2)
C45 C40 C41 C42 -0.5(3)
C16 C40 C41 C42 176.83(17)
C40 C41 C42 C43 -0.5(3)
C41 C42 C43 C44 0.7(3)
C42 C43 C44 C45 0.1(3)
C41 C40 C45 C44 1.2(3)
C16 C40 C45 C44 -176.04(17)
C43 C44 C45 C40 -1.0(3)
O1 C46 C47 C48 -113.37(17)
C53 C46 C47 C48 126.89(16)
O1 C46 C47 C52 67.7(2)
C53 C46 C47 C52 -52.0(2)
C52 C47 C48 C49 0.1(3)
C46 C47 C48 C49 -178.79(17)
C47 C48 C49 C50 0.0(3)
C48 C49 C50 C51 0.1(3)
C49 C50 C51 C52 -0.3(3)
C50 C51 C52 C47 0.5(3)
C48 C47 C52 C51 -0.4(3)
C46 C47 C52 C51 178.56(17)
O1 C46 C53 C54 18.1(2)
C47 C46 C53 C54 140.55(16)
O1 C46 C53 C58 -162.93(15)
C47 C46 C53 C58 -40.4(2)
C58 C53 C54 C55 1.4(3)
C46 C53 C54 C55 -179.55(16)
C53 C54 C55 C56 -0.5(3)
C54 C55 C56 C57 -0.7(3)
C55 C56 C57 C58 1.0(3)
C56 C57 C58 C53 -0.1(3)
C54 C53 C58 C57 -1.1(3)
C46 C53 C58 C57 179.82(17)
O3 C59 C60 C65 -144.70(15)
C66 C59 C60 C65 -21.4(2)
O3 C59 C60 C61 36.32(19)
C66 C59 C60 C61 159.62(15)
C65 C60 C61 C62 1.9(2)
C59 C60 C61 C62 -179.06(15)
C60 C61 C62 C63 -0.9(3)
C61 C62 C63 C64 -1.0(3)
C62 C63 C64 C65 1.9(3)
C61 C60 C65 C64 -1.0(3)
C59 C60 C65 C64 180.00(16)
C63 C64 C65 C60 -0.9(3)
O3 C59 C66 C67 35.9(2)
C60 C59 C66 C67 -83.46(19)
O3 C59 C66 C71 -145.68(15)
C60 C59 C66 C71 94.98(18)
C71 C66 C67 C68 0.0(3)
C59 C66 C67 C68 178.39(18)
C66 C67 C68 C69 -1.1(3)
C67 C68 C69 C70 1.2(3)
C68 C69 C70 C71 -0.3(3)
C69 C70 C71 C66 -0.8(3)
C67 C66 C71 C70 1.0(3)
C59 C66 C71 C70 -177.49(16)
C1 C2 N1 C5 176.84(15)
C3 C2 N1 C5 -3.07(18)
C1 C2 N1 Ni1 -6.7(2)
C3 C2 N1 Ni1 173.36(11)
C6 C5 N1 C2 -162.26(15)
C4 C5 N1 C2 4.62(17)
C6 C5 N1 Ni1 21.3(2)
C4 C5 N1 Ni1 -171.79(11)
C6 C7 N2 C10 175.65(15)
C8 C7 N2 C10 0.03(17)
C6 C7 N2 Ni1 0.0(2)
C8 C7 N2 Ni1 -175.66(11)
C11 C10 N2 C7 175.15(15)
C9 C10 N2 C7 -1.60(18)
C11 C10 N2 Ni1 -9.1(2)
C9 C10 N2 Ni1 174.15(11)
C16 C15 N3 C12 -177.09(14)
C14 C15 N3 C12 -1.00(17)
C16 C15 N3 Ni1 -1.1(2)
C14 C15 N3 Ni1 174.95(11)
C11 C12 N3 C15 -169.21(15)
C13 C12 N3 C15 3.00(17)
C11 C12 N3 Ni1 14.8(2)
C13 C12 N3 Ni1 -172.98(11)
C16 C17 N4 C21 151.86(15)
C18 C17 N4 C21 -26.29(18)
C16 C17 N4 Ni1 -23.5(2)
C18 C17 N4 Ni1 158.34(10)
C1 C21 N4 C17 151.43(15)
C19 C21 N4 C17 -29.89(18)
C1 C21 N4 Ni1 -33.1(2)
C19 C21 N4 Ni1 145.59(11)
C2 N1 Ni1 N4 -18.19(13)
C5 N1 Ni1 N4 157.48(13)
C2 N1 Ni1 N2 160.26(13)
C5 N1 Ni1 N2 -24.07(13)
C15 N3 Ni1 N4 -19.30(13)
C12 N3 Ni1 N4 155.82(13)
C15 N3 Ni1 N2 162.24(13)
C12 N3 Ni1 N2 -22.63(13)
C17 N4 Ni1 N1 -148.43(13)
C21 N4 Ni1 N1 36.68(12)
C17 N4 Ni1 N3 30.72(13)
C21 N4 Ni1 N3 -144.17(12)
C7 N2 Ni1 N1 13.90(14)
C10 N2 Ni1 N1 -160.94(13)
C7 N2 Ni1 N3 -165.28(13)
C10 N2 Ni1 N3 19.88(13)
O2 C18 O1 C46 70.10(15)
C17 C18 O1 C46 -169.12(12)
C47 C46 O1 C18 71.79(16)
C53 C46 O1 C18 -164.46(12)
O3 C19 O2 C18 90.70(15)
C21 C19 O2 C18 -25.48(17)
O1 C18 O2 C19 90.63(14)
C17 C18 O2 C19 -27.00(17)
O2 C19 O3 C59 57.77(16)
C21 C19 O3 C59 178.63(12)
C66 C59 O3 C19 62.26(17)
C60 C59 O3 C19 -173.52(12)
